data_7118690
loop_
_publ_author_name
'Comanescu, Cezar C.'
'Iluc, Vlad M.'

_publ_section_title
;
 E-H (E = B, Si, Ge) bond activation of pinacolborane, silanes, and
 germanes by nucleophilic palladium carbene complexes.
;
_journal_issue 58
_journal_name_full 'Chemical communications (Cambridge, England)'
_journal_page_first 9048
_journal_page_last 9051
_journal_paper_doi 10.1039/c5cc09468b
_journal_volume 52
_journal_year 2016
_chemical_formula_sum 'C37 H48 Ge P2 Pd'
_chemical_formula_weight 733.68
_chemical_name_systematic
; 
 ? 
;
_space_group_IT_number 15
_symmetry_cell_setting monoclinic
_symmetry_space_group_name_Hall '-I 2ya'
_symmetry_space_group_name_H-M 'I 1 2/a 1'
_atom_sites_solution_hydrogens geom
_atom_sites_solution_primary direct
_atom_sites_solution_secondary difmap
_audit_creation_method SHELXL-97
_audit_update_record
;
2015-11-12 deposited with the CCDC.
2016-02-02 downloaded from the CCDC.
;
_cell_angle_alpha 90.00
_cell_angle_beta 105.728(4)
_cell_angle_gamma 90.00
_cell_formula_units_Z 8
_cell_length_a 22.9918(15)
_cell_length_b 12.0605(7)
_cell_length_c 25.6249(17)
_cell_measurement_temperature 120(2)
_cell_volume 6839.6(8)
_computing_structure_refinement 'SHELXL-97 (Sheldrick, 1997)'
_computing_structure_solution 'SHELXS-97 (Sheldrick, 1990)'
_diffrn_ambient_temperature 120(2)
_diffrn_measured_fraction_theta_full 1.000
_diffrn_measured_fraction_theta_max 1.000
_diffrn_measurement_device_type 'Bruker APEX-II'
_diffrn_radiation_monochromator graphite
_diffrn_radiation_source 'fine-focus sealed tube'
_diffrn_radiation_type MoK\a
_diffrn_radiation_wavelength 0.71073
_diffrn_reflns_av_R_equivalents 0.0538
_diffrn_reflns_av_sigmaI/netI 0.0338
_diffrn_reflns_limit_h_max 21
_diffrn_reflns_limit_h_min -27
_diffrn_reflns_limit_k_max 14
_diffrn_reflns_limit_k_min -14
_diffrn_reflns_limit_l_max 30
_diffrn_reflns_limit_l_min -30
_diffrn_reflns_number 48072
_diffrn_reflns_theta_full 25.00
_diffrn_reflns_theta_max 25.00
_diffrn_reflns_theta_min 1.65
_exptl_absorpt_coefficient_mu 1.522
_exptl_absorpt_correction_T_max 0.7456
_exptl_absorpt_correction_T_min 0.7094
_exptl_absorpt_correction_type multi-scan
_exptl_absorpt_process_details 'Bruker AXS area detector scaling and absorption correction'
_exptl_crystal_density_diffrn 1.425
_exptl_crystal_density_method 'not measured'
_exptl_crystal_description plate
_exptl_crystal_F_000 3024
_exptl_crystal_size_max 0.11
_exptl_crystal_size_mid 0.07
_exptl_crystal_size_min 0.05
_refine_diff_density_max 0.744
_refine_diff_density_min -0.722
_refine_diff_density_rms 0.080
_refine_ls_extinction_method none
_refine_ls_goodness_of_fit_ref 1.052
_refine_ls_hydrogen_treatment mixed
_refine_ls_matrix_type full
_refine_ls_number_parameters 392
_refine_ls_number_reflns 6020
_refine_ls_number_restraints 0
_refine_ls_restrained_S_all 1.052
_refine_ls_R_factor_all 0.0495
_refine_ls_R_factor_gt 0.0337
_refine_ls_shift/su_max 0.001
_refine_ls_shift/su_mean 0.000
_refine_ls_structure_factor_coef Fsqd
_refine_ls_weighting_details 'calc w=1/[\s^2^(Fo^2^)+(0.0362P)^2^+11.1820P] where P=(Fo^2^+2Fc^2^)/3'
_refine_ls_weighting_scheme calc
_refine_ls_wR_factor_gt 0.0735
_refine_ls_wR_factor_ref 0.0776
_reflns_number_gt 4867
_reflns_number_total 6020
_reflns_threshold_expression >2sigma(I)
_cod_data_source_file c5cc09468b3.cif
_cod_data_source_block cc307
_cod_depositor_comments 'Adding full bibliography for 7118684--7118692.cif.'
_cod_original_cell_volume 6839.6(7)
_cod_original_sg_symbol_H-M I2/a
_cod_database_code 7118690

loop_
_symmetry_equiv_pos_as_xyz
'x, y, z'
'-x+1/2, y, -z'
'x+1/2, y+1/2, z+1/2'
'-x+1, y+1/2, -z+1/2'
'-x, -y, -z'
'x-1/2, -y, z'
'-x+1/2, -y+1/2, -z+1/2'
'x, -y+1/2, z+1/2'

loop_
_atom_site_label
_atom_site_type_symbol
_atom_site_fract_x
_atom_site_fract_y
_atom_site_fract_z
_atom_site_U_iso_or_equiv
_atom_site_adp_type
_atom_site_occupancy
_atom_site_symmetry_multiplicity
_atom_site_calc_flag
_atom_site_refinement_flags
_atom_site_disorder_assembly
_atom_site_disorder_group
Pd Pd 0.094963(12) 0.33779(2) 0.147920(10) 0.02388(9) Uani 1 1 d . . .
Ge Ge 0.024192(15) 0.18328(3) 0.135185(14) 0.02132(10) Uani 1 1 d . A .
P1 P 0.06050(4) 0.41908(7) 0.21412(4) 0.0269(2) Uani 1 1 d . A .
P2 P 0.15294(4) 0.27901(7) 0.09461(4) 0.0249(2) Uani 1 1 d . A .
H2 H 0.0007(14) 0.169(3) 0.1797(13) 0.032(9) Uiso 1 1 d . . .
C11 C 0.16439(18) 0.5286(3) 0.21554(17) 0.0416(10) Uani 1 1 d . . .
C12 C 0.11754(15) 0.5246(3) 0.24027(14) 0.0276(8) Uani 1 1 d . A .
C13 C 0.11887(16) 0.5904(3) 0.28504(14) 0.0289(8) Uani 1 1 d . . .
H13 H 0.0850 0.5923 0.2995 0.035 Uiso 1 1 calc R A .
C14 C 0.16924(16) 0.6531(3) 0.30852(15) 0.0335(9) Uani 1 1 d . A .
H14 H 0.1698 0.6998 0.3385 0.040 Uiso 1 1 calc R . .
C15 C 0.21830(16) 0.6473(3) 0.28832(15) 0.0305(8) Uani 1 1 d . . .
H15 H 0.2544 0.6851 0.3063 0.037 Uiso 1 1 calc R A .
C16 C 0.21587(16) 0.5871(3) 0.24206(16) 0.0375(10) Uani 1 1 d . A .
H16 H 0.2501 0.5856 0.2281 0.045 Uiso 1 1 calc R . .
C21 C 0.19990(16) 0.4802(3) 0.13058(15) 0.0344(9) Uani 1 1 d . . .
C22 C 0.20819(15) 0.3898(3) 0.10030(14) 0.0279(8) Uani 1 1 d . A .
C23 C 0.2504(2) 0.3944(4) 0.07139(19) 0.0574(13) Uani 1 1 d . . .
H23 H 0.2565 0.3312 0.0514 0.069 Uiso 1 1 calc R A .
C24 C 0.2838(2) 0.4882(4) 0.07075(19) 0.0646(15) Uani 1 1 d . A .
H24 H 0.3144 0.4885 0.0522 0.078 Uiso 1 1 calc R . .
C25 C 0.27287(17) 0.5813(3) 0.09714(15) 0.0375(9) Uani 1 1 d . . .
H25 H 0.2939 0.6482 0.0950 0.045 Uiso 1 1 calc R A .
C26 C 0.23173(16) 0.5771(3) 0.12628(16) 0.0364(9) Uani 1 1 d . A .
H26 H 0.2243 0.6421 0.1444 0.044 Uiso 1 1 calc R . .
C32 C -0.01196(15) 0.4914(3) 0.20001(14) 0.0315(8) Uani 1 1 d . . .
H32 H -0.0125 0.5370 0.2325 0.038 Uiso 1 1 calc R A .
C31 C 0.06260(16) 0.3244(3) 0.27146(14) 0.0285(8) Uani 1 1 d . . .
H31 H 0.0281 0.2716 0.2588 0.034 Uiso 1 1 calc R A .
C33 C 0.12021(17) 0.2555(3) 0.28330(15) 0.0396(9) Uani 1 1 d . A .
H33A H 0.1215 0.2141 0.2507 0.059 Uiso 1 1 calc R . .
H33B H 0.1208 0.2035 0.3128 0.059 Uiso 1 1 calc R . .
H33C H 0.1554 0.3047 0.2940 0.059 Uiso 1 1 calc R . .
C34 C 0.05533(19) 0.3772(3) 0.32287(15) 0.0403(10) Uani 1 1 d . A .
H34A H 0.0224 0.4315 0.3137 0.061 Uiso 1 1 calc R . .
H34B H 0.0930 0.4146 0.3418 0.061 Uiso 1 1 calc R . .
H34C H 0.0459 0.3198 0.3464 0.061 Uiso 1 1 calc R . .
C35 C -0.06542(15) 0.4122(3) 0.18853(15) 0.0331(8) Uani 1 1 d . A .
H35A H -0.1030 0.4547 0.1819 0.050 Uiso 1 1 calc R . .
H35B H -0.0617 0.3633 0.2198 0.050 Uiso 1 1 calc R . .
H35C H -0.0659 0.3675 0.1565 0.050 Uiso 1 1 calc R . .
C36 C -0.01628(19) 0.5696(3) 0.15230(16) 0.0467(10) Uani 1 1 d . A .
H36A H -0.0113 0.5272 0.1212 0.070 Uiso 1 1 calc R . .
H36B H 0.0156 0.6258 0.1624 0.070 Uiso 1 1 calc R . .
H36C H -0.0559 0.6060 0.1426 0.070 Uiso 1 1 calc R . .
C C 0.1463(2) 0.4875(4) 0.15454(19) 0.0194(15) Uani 0.676(9) 1 d P A 1
H1 H 0.1186 0.5449 0.1331 0.023 Uiso 0.676(9) 1 calc PR A 1
C3 C 0.1787(5) 0.4285(8) 0.1832(4) 0.021(3) Uani 0.324(9) 1 d P A 2
H3 H 0.2106 0.3796 0.2063 0.026 Uiso 0.324(9) 1 calc PR A 2
C41 C 0.19345(18) 0.1491(3) 0.11822(19) 0.0480(11) Uani 1 1 d . . .
H41 H 0.1625 0.0886 0.1113 0.058 Uiso 1 1 calc R A .
C42 C 0.1220(2) 0.2699(4) 0.02101(16) 0.0518(12) Uani 1 1 d . . .
H42 H 0.1568 0.2667 0.0045 0.062 Uiso 1 1 calc R A .
C43 C 0.2194(2) 0.1570(4) 0.1794(2) 0.0673(15) Uani 1 1 d . A .
H43A H 0.2425 0.0897 0.1929 0.101 Uiso 1 1 calc R . .
H43B H 0.1863 0.1645 0.1966 0.101 Uiso 1 1 calc R . .
H43C H 0.2460 0.2217 0.1883 0.101 Uiso 1 1 calc R . .
C44 C 0.24107(19) 0.1155(4) 0.0902(2) 0.0678(15) Uani 1 1 d . A .
H44A H 0.2241 0.1207 0.0508 0.102 Uiso 1 1 calc R . .
H44B H 0.2539 0.0391 0.1000 0.102 Uiso 1 1 calc R . .
H44C H 0.2760 0.1652 0.1015 0.102 Uiso 1 1 calc R . .
C45 C 0.0849(2) 0.1692(4) 0.00401(19) 0.0649(14) Uani 1 1 d . A .
H45A H 0.0700 0.1675 -0.0356 0.097 Uiso 1 1 calc R . .
H45B H 0.0506 0.1702 0.0198 0.097 Uiso 1 1 calc R . .
H45C H 0.1096 0.1032 0.0166 0.097 Uiso 1 1 calc R . .
C46 C 0.0867(2) 0.3755(4) 0.00124(18) 0.0766(17) Uani 1 1 d . A .
H46A H 0.0719 0.3740 -0.0384 0.115 Uiso 1 1 calc R . .
H46B H 0.1131 0.4399 0.0125 0.115 Uiso 1 1 calc R . .
H46C H 0.0523 0.3806 0.0169 0.115 Uiso 1 1 calc R . .
C51 C 0.05544(14) 0.0316(3) 0.13095(14) 0.0247(7) Uani 1 1 d . . .
C52 C 0.04290(15) -0.0311(3) 0.08399(15) 0.0312(8) Uani 1 1 d . A .
H52 H 0.0183 -0.0005 0.0513 0.037 Uiso 1 1 calc R . .
C53 C 0.06546(18) -0.1374(3) 0.08373(19) 0.0467(11) Uani 1 1 d . . .
H53 H 0.0563 -0.1788 0.0510 0.056 Uiso 1 1 calc R A .
C54 C 0.10079(19) -0.1829(3) 0.1302(2) 0.0485(11) Uani 1 1 d . A .
H54 H 0.1164 -0.2557 0.1298 0.058 Uiso 1 1 calc R . .
C55 C 0.11379(16) -0.1239(3) 0.17756(18) 0.0405(10) Uani 1 1 d . . .
H55 H 0.1380 -0.1558 0.2101 0.049 Uiso 1 1 calc R A .
C56 C 0.09148(15) -0.0179(3) 0.17774(15) 0.0310(8) Uani 1 1 d . A .
H56 H 0.1010 0.0227 0.2107 0.037 Uiso 1 1 calc R . .
C61 C -0.05226(14) 0.1947(3) 0.07705(13) 0.0224(7) Uani 1 1 d . . .
C62 C -0.06819(16) 0.2912(3) 0.04672(14) 0.0288(8) Uani 1 1 d . A .
H62 H -0.0402 0.3508 0.0519 0.035 Uiso 1 1 calc R . .
C63 C -0.12386(17) 0.3023(3) 0.00912(15) 0.0370(9) Uani 1 1 d . . .
H63 H -0.1336 0.3691 -0.0110 0.044 Uiso 1 1 calc R A .
C64 C -0.16496(16) 0.2176(3) 0.00077(16) 0.0374(9) Uani 1 1 d . A .
H64 H -0.2032 0.2254 -0.0250 0.045 Uiso 1 1 calc R . .
C65 C -0.15038(16) 0.1213(3) 0.02994(15) 0.0365(9) Uani 1 1 d . . .
H65 H -0.1787 0.0621 0.0243 0.044 Uiso 1 1 calc R A .
C66 C -0.09477(15) 0.1100(3) 0.06745(14) 0.0295(8) Uani 1 1 d . A .
H66 H -0.0854 0.0426 0.0871 0.035 Uiso 1 1 calc R . .

loop_
_atom_site_aniso_label
_atom_site_aniso_U_11
_atom_site_aniso_U_22
_atom_site_aniso_U_33
_atom_site_aniso_U_23
_atom_site_aniso_U_13
_atom_site_aniso_U_12
Pd 0.02663(16) 0.02078(14) 0.02658(16) -0.00880(11) 0.01123(12) -0.00880(11)
Ge 0.0241(2) 0.01805(18) 0.0217(2) -0.00303(14) 0.00594(15) -0.00483(14)
P1 0.0304(5) 0.0237(5) 0.0299(5) -0.0090(4) 0.0136(4) -0.0086(4)
P2 0.0280(5) 0.0215(4) 0.0267(5) -0.0050(4) 0.0101(4) -0.0028(4)
C11 0.048(2) 0.0267(19) 0.061(3) -0.0243(19) 0.033(2) -0.0194(18)
C12 0.031(2) 0.0202(17) 0.034(2) -0.0075(15) 0.0134(17) -0.0083(15)
C13 0.030(2) 0.0233(17) 0.035(2) -0.0067(15) 0.0114(17) -0.0014(15)
C14 0.039(2) 0.0279(19) 0.032(2) -0.0102(16) 0.0067(18) -0.0049(17)
C15 0.030(2) 0.0215(18) 0.038(2) -0.0003(15) 0.0057(17) -0.0081(15)
C16 0.035(2) 0.0222(19) 0.062(3) -0.0091(18) 0.025(2) -0.0095(16)
C21 0.027(2) 0.041(2) 0.039(2) -0.0162(18) 0.0155(17) -0.0127(17)
C22 0.030(2) 0.0234(17) 0.033(2) -0.0008(15) 0.0135(17) -0.0030(15)
C23 0.070(3) 0.047(3) 0.074(3) -0.034(2) 0.050(3) -0.026(2)
C24 0.085(4) 0.065(3) 0.067(3) -0.033(3) 0.060(3) -0.041(3)
C25 0.042(2) 0.037(2) 0.032(2) 0.0002(17) 0.0082(19) -0.0158(18)
C26 0.031(2) 0.0285(19) 0.050(2) -0.0150(17) 0.0117(19) -0.0069(16)
C32 0.035(2) 0.0293(19) 0.033(2) -0.0067(16) 0.0136(17) -0.0020(16)
C31 0.029(2) 0.0282(19) 0.030(2) -0.0066(15) 0.0091(16) -0.0080(15)
C33 0.042(2) 0.046(2) 0.030(2) -0.0013(18) 0.0090(18) -0.0005(19)
C34 0.055(3) 0.035(2) 0.035(2) -0.0076(18) 0.021(2) -0.0053(19)
C35 0.030(2) 0.034(2) 0.036(2) -0.0074(17) 0.0098(17) -0.0020(16)
C36 0.059(3) 0.038(2) 0.046(3) 0.0057(19) 0.018(2) 0.005(2)
C 0.026(3) 0.012(2) 0.021(3) -0.001(2) 0.008(2) -0.001(2)
C3 0.025(6) 0.016(5) 0.020(6) -0.001(4) 0.001(5) -0.010(5)
C41 0.036(2) 0.028(2) 0.085(4) -0.001(2) 0.025(2) -0.0024(17)
C42 0.077(3) 0.053(3) 0.027(2) -0.008(2) 0.017(2) -0.021(2)
C43 0.043(3) 0.074(3) 0.079(4) 0.040(3) 0.006(3) 0.010(2)
C44 0.043(3) 0.044(3) 0.122(5) -0.023(3) 0.032(3) 0.004(2)
C45 0.074(3) 0.077(3) 0.045(3) -0.023(2) 0.019(3) -0.033(3)
C46 0.100(4) 0.071(3) 0.036(3) 0.025(2) -0.021(3) -0.035(3)
C51 0.0230(18) 0.0211(17) 0.032(2) -0.0001(15) 0.0111(16) -0.0061(14)
C52 0.030(2) 0.0311(19) 0.033(2) -0.0067(16) 0.0101(17) -0.0024(16)
C53 0.045(3) 0.037(2) 0.061(3) -0.021(2) 0.018(2) -0.0009(19)
C54 0.041(2) 0.025(2) 0.083(4) -0.002(2) 0.022(2) 0.0063(18)
C55 0.027(2) 0.040(2) 0.055(3) 0.014(2) 0.0129(19) 0.0074(17)
C56 0.028(2) 0.0312(19) 0.035(2) 0.0039(16) 0.0106(17) -0.0008(16)
C61 0.0249(18) 0.0200(16) 0.0229(18) -0.0041(13) 0.0075(15) -0.0015(14)
C62 0.034(2) 0.0198(17) 0.032(2) -0.0060(15) 0.0062(17) -0.0031(15)
C63 0.043(2) 0.0275(19) 0.035(2) -0.0008(16) 0.0027(19) 0.0116(18)
C64 0.021(2) 0.047(2) 0.039(2) -0.0058(19) 0.0015(17) 0.0087(18)
C65 0.027(2) 0.042(2) 0.038(2) -0.0066(18) 0.0057(18) -0.0108(17)
C66 0.031(2) 0.0287(19) 0.028(2) 0.0014(15) 0.0062(16) -0.0068(16)

loop_
_atom_type_symbol
_atom_type_description
_atom_type_scat_dispersion_real
_atom_type_scat_dispersion_imag
_atom_type_scat_source
C C 0.0033 0.0016 'International Tables Vol C Tables 4.2.6.8 and 6.1.1.4'
H H 0.0000 0.0000 'International Tables Vol C Tables 4.2.6.8 and 6.1.1.4'
P P 0.1023 0.0942 'International Tables Vol C Tables 4.2.6.8 and 6.1.1.4'
Ge Ge 0.1547 1.8001 'International Tables Vol C Tables 4.2.6.8 and 6.1.1.4'
Pd Pd -0.9988 1.0072 'International Tables Vol C Tables 4.2.6.8 and 6.1.1.4'

loop_
_geom_angle_atom_site_label_1
_geom_angle_atom_site_label_2
_geom_angle_atom_site_label_3
_geom_angle
C Pd C3 30.6(3)
C Pd P2 84.81(12)
C3 Pd P2 79.0(3)
C Pd P1 82.74(12)
C3 Pd P1 85.5(3)
P2 Pd P1 164.45(3)
C Pd Ge 172.05(14)
C3 Pd Ge 156.8(3)
P2 Pd Ge 99.24(2)
P1 Pd Ge 94.27(2)
C61 Ge C51 106.54(13)
C61 Ge Pd 118.22(9)
C51 Ge Pd 118.37(9)
C61 Ge H2 99.3(13)
C51 Ge H2 98.9(13)
Pd Ge H2 112.2(13)
C12 P1 C32 105.43(16)
C12 P1 C31 106.14(16)
C32 P1 C31 106.12(16)
C12 P1 Pd 102.35(11)
C32 P1 Pd 122.70(12)
C31 P1 Pd 112.71(11)
C22 P2 C42 101.20(17)
C22 P2 C41 108.58(17)
C42 P2 C41 108.0(2)
C22 P2 Pd 103.50(11)
C42 P2 Pd 120.85(16)
C41 P2 Pd 113.36(14)
C16 C11 C12 117.2(3)
C16 C11 C3 112.4(5)
C12 C11 C3 121.4(4)
C16 C11 C 127.1(3)
C12 C11 C 114.3(3)
C13 C12 C11 120.7(3)
C13 C12 P1 123.8(3)
C11 C12 P1 115.2(2)
C14 C13 C12 120.1(3)
C14 C13 H13 119.9
C12 C13 H13 119.9
C15 C14 C13 119.4(3)
C15 C14 H14 120.3
C13 C14 H14 120.3
C14 C15 C16 120.5(3)
C14 C15 H15 119.7
C16 C15 H15 119.7
C15 C16 C11 121.3(3)
C15 C16 H16 119.3
C11 C16 H16 119.3
C22 C21 C26 117.4(3)
C22 C21 C 121.6(3)
C26 C21 C 118.8(3)
C22 C21 C3 105.9(4)
C26 C21 C3 130.3(4)
C23 C22 C21 119.8(3)
C23 C22 P2 124.4(3)
C21 C22 P2 115.1(3)
C24 C23 C22 121.4(4)
C24 C23 H23 119.3
C22 C23 H23 119.3
C25 C24 C23 119.5(4)
C25 C24 H24 120.3
C23 C24 H24 120.3
C26 C25 C24 119.4(3)
C26 C25 H25 120.3
C24 C25 H25 120.3
C25 C26 C21 122.2(3)
C25 C26 H26 118.9
C21 C26 H26 118.9
C35 C32 C36 111.1(3)
C35 C32 P1 112.6(2)
C36 C32 P1 108.1(3)
C35 C32 H32 108.3
C36 C32 H32 108.3
P1 C32 H32 108.3
C34 C31 C33 110.6(3)
C34 C31 P1 116.5(2)
C33 C31 P1 109.2(2)
C34 C31 H31 106.7
C33 C31 H31 106.7
P1 C31 H31 106.7
C31 C33 H33A 109.5
C31 C33 H33B 109.5
H33A C33 H33B 109.5
C31 C33 H33C 109.5
H33A C33 H33C 109.5
H33B C33 H33C 109.5
C31 C34 H34A 109.5
C31 C34 H34B 109.5
H34A C34 H34B 109.5
C31 C34 H34C 109.5
H34A C34 H34C 109.5
H34B C34 H34C 109.5
C32 C35 H35A 109.5
C32 C35 H35B 109.5
H35A C35 H35B 109.5
C32 C35 H35C 109.5
H35A C35 H35C 109.5
H35B C35 H35C 109.5
C32 C36 H36A 109.5
C32 C36 H36B 109.5
H36A C36 H36B 109.5
C32 C36 H36C 109.5
H36A C36 H36C 109.5
H36B C36 H36C 109.5
C21 C C11 113.1(4)
C21 C Pd 114.1(3)
C11 C Pd 109.5(3)
C21 C H1 106.5
C11 C H1 106.5
Pd C H1 106.5
C11 C3 C21 107.0(6)
C11 C3 Pd 108.7(6)
C21 C3 Pd 105.6(5)
C11 C3 H3 111.8
C21 C3 H3 111.8
Pd C3 H3 111.8
C44 C41 C43 111.9(4)
C44 C41 P2 115.9(3)
C43 C41 P2 107.9(3)
C44 C41 H41 106.9
C43 C41 H41 106.9
P2 C41 H41 106.9
C45 C42 C46 112.0(4)
C45 C42 P2 112.6(3)
C46 C42 P2 108.4(3)
C45 C42 H42 107.9
C46 C42 H42 107.9
P2 C42 H42 107.9
C41 C43 H43A 109.5
C41 C43 H43B 109.5
H43A C43 H43B 109.5
C41 C43 H43C 109.5
H43A C43 H43C 109.5
H43B C43 H43C 109.5
C41 C44 H44A 109.5
C41 C44 H44B 109.5
H44A C44 H44B 109.5
C41 C44 H44C 109.5
H44A C44 H44C 109.5
H44B C44 H44C 109.5
C42 C45 H45A 109.5
C42 C45 H45B 109.5
H45A C45 H45B 109.5
C42 C45 H45C 109.5
H45A C45 H45C 109.5
H45B C45 H45C 109.5
C42 C46 H46A 109.5
C42 C46 H46B 109.5
H46A C46 H46B 109.5
C42 C46 H46C 109.5
H46A C46 H46C 109.5
H46B C46 H46C 109.5
C52 C51 C56 116.7(3)
C52 C51 Ge 124.0(3)
C56 C51 Ge 119.2(2)
C53 C52 C51 121.4(4)
C53 C52 H52 119.3
C51 C52 H52 119.3
C54 C53 C52 120.3(4)
C54 C53 H53 119.9
C52 C53 H53 119.9
C53 C54 C55 120.1(4)
C53 C54 H54 120.0
C55 C54 H54 120.0
C54 C55 C56 119.6(4)
C54 C55 H55 120.2
C56 C55 H55 120.2
C55 C56 C51 121.9(4)
C55 C56 H56 119.0
C51 C56 H56 119.0
C66 C61 C62 116.7(3)
C66 C61 Ge 121.5(2)
C62 C61 Ge 121.6(2)
C63 C62 C61 121.6(3)
C63 C62 H62 119.2
C61 C62 H62 119.2
C64 C63 C62 120.4(3)
C64 C63 H63 119.8
C62 C63 H63 119.8
C63 C64 C65 119.3(3)
C63 C64 H64 120.3
C65 C64 H64 120.3
C64 C65 C66 120.3(3)
C64 C65 H65 119.8
C66 C65 H65 119.8
C65 C66 C61 121.7(3)
C65 C66 H66 119.2
C61 C66 H66 119.2

loop_
_geom_bond_atom_site_label_1
_geom_bond_atom_site_label_2
_geom_bond_distance
Pd C 2.139(4)
Pd C3 2.186(9)
Pd P2 2.2655(9)
Pd P1 2.2793(9)
Pd Ge 2.4369(4)
Ge C61 1.977(3)
Ge C51 1.980(3)
Ge H2 1.40(3)
P1 C12 1.820(3)
P1 C32 1.828(4)
P1 C31 1.851(3)
P2 C22 1.822(3)
P2 C42 1.830(4)
P2 C41 1.839(4)
C11 C16 1.387(5)
C11 C12 1.391(5)
C11 C3 1.548(10)
C11 C 1.584(6)
C12 C13 1.388(5)
C13 C14 1.377(5)
C13 H13 0.9500
C14 C15 1.364(5)
C14 H14 0.9500
C15 C16 1.378(5)
C15 H15 0.9500
C16 H16 0.9500
C21 C22 1.380(5)
C21 C26 1.399(5)
C21 C 1.520(6)
C21 C3 1.673(10)
C22 C23 1.372(5)
C23 C24 1.371(5)
C23 H23 0.9500
C24 C25 1.369(5)
C24 H24 0.9500
C25 C26 1.356(5)
C25 H25 0.9500
C26 H26 0.9500
C32 C35 1.521(5)
C32 C36 1.526(5)
C32 H32 1.0000
C31 C34 1.513(5)
C31 C33 1.523(5)
C31 H31 1.0000
C33 H33A 0.9800
C33 H33B 0.9800
C33 H33C 0.9800
C34 H34A 0.9800
C34 H34B 0.9800
C34 H34C 0.9800
C35 H35A 0.9800
C35 H35B 0.9800
C35 H35C 0.9800
C36 H36A 0.9800
C36 H36B 0.9800
C36 H36C 0.9800
C H1 1.0000
C3 H3 1.0000
C41 C44 1.519(6)
C41 C43 1.523(6)
C41 H41 1.0000
C42 C45 1.480(6)
C42 C46 1.522(7)
C42 H42 1.0000
C43 H43A 0.9800
C43 H43B 0.9800
C43 H43C 0.9800
C44 H44A 0.9800
C44 H44B 0.9800
C44 H44C 0.9800
C45 H45A 0.9800
C45 H45B 0.9800
C45 H45C 0.9800
C46 H46A 0.9800
C46 H46B 0.9800
C46 H46C 0.9800
C51 C52 1.383(5)
C51 C56 1.393(5)
C52 C53 1.383(5)
C52 H52 0.9500
C53 C54 1.363(6)
C53 H53 0.9500
C54 C55 1.367(6)
C54 H54 0.9500
C55 C56 1.378(5)
C55 H55 0.9500
C56 H56 0.9500
C61 C66 1.389(4)
C61 C62 1.392(5)
C62 C63 1.384(5)
C62 H62 0.9500
C63 C64 1.368(5)
C63 H63 0.9500
C64 C65 1.373(5)
C64 H64 0.9500
C65 C66 1.382(5)
C65 H65 0.9500
C66 H66 0.9500
